data_4517830
loop_
_publ_author_name
'Witzke, Ryan J.'
'Hait, Diptarka'
'Chakarawet, Khetpakorn'
'Head-Gordon, Martin'
'Tilley, T. Don'

_publ_section_title
;
 Bimetallic Mechanism for Alkyne Cyclotrimerization with a Two-Coordinate
 Fe Precatalyst
;
_journal_name_full 'ACS Catalysis'
_journal_page_first 7800
_journal_paper_doi 10.1021/acscatal.0c01828
_journal_year 2020
_chemical_formula_moiety 'C58 H72 Fe2 N2 Si2, 2(C7 H8)'
_chemical_formula_sum 'C72 H88 Fe2 N2 Si2'
_chemical_formula_weight 1149.32
_space_group_crystal_system monoclinic
_space_group_IT_number 14
_space_group_name_Hall '-P 2ybc'
_space_group_name_H-M_alt 'P 1 21/c 1'
_atom_sites_solution_hydrogens geom
_atom_sites_solution_primary dual
_atom_sites_solution_secondary difmap
_audit_creation_date 2020-06-13
_audit_creation_method
;
Olex2 1.2
(compiled 2018.05.29 svn.r3508 for OlexSys, GUI svn.r5506)
;
_cell_angle_alpha 90
_cell_angle_beta 96.224(3)
_cell_angle_gamma 90
_cell_formula_units_Z 2
_cell_length_a 14.1589(9)
_cell_length_b 20.1568(13)
_cell_length_c 10.7730(6)
_cell_measurement_reflns_used 9934
_cell_measurement_temperature 100(2)
_cell_measurement_theta_max 25.42
_cell_measurement_theta_min 2.48
_cell_volume 3056.5(3)
_computing_cell_refinement 'Bruker SAINT'
_computing_data_collection 'Bruker APEX2'
_computing_data_reduction 'Bruker SAINT'
_computing_molecular_graphics 'Olex2 (Dolomanov et al., 2009)'
_computing_publication_material 'Olex2 (Dolomanov et al., 2009)'
_computing_structure_refinement 'ShelXL (Sheldrick, 2015)'
_computing_structure_solution 'ShelXT (Sheldrick, 2015)'
_diffrn_ambient_temperature 100(2)
_diffrn_detector 'CCD area detector'
_diffrn_detector_area_resol_mean 8.366
_diffrn_detector_type 'Bruker-Nonius APEXII CCD area detector'
_diffrn_measured_fraction_theta_full 0.999
_diffrn_measured_fraction_theta_max 0.995
_diffrn_measurement_device 'Bruker-Nonius APEXII CCD area detector and D8 diffractometer'
_diffrn_measurement_device_type 'Bruker APEX-II CCD'
_diffrn_measurement_method 'phi and omega scans'
_diffrn_radiation_monochromator 'QUAZAR multilayer mirrors'
_diffrn_radiation_source 'microfocus sealed tube'
_diffrn_radiation_type MoK\a
_diffrn_radiation_wavelength 0.71073
_diffrn_reflns_av_R_equivalents 0.0753
_diffrn_reflns_av_unetI/netI 0.0672
_diffrn_reflns_Laue_measured_fraction_full 0.999
_diffrn_reflns_Laue_measured_fraction_max 0.995
_diffrn_reflns_limit_h_max 16
_diffrn_reflns_limit_h_min -17
_diffrn_reflns_limit_k_max 24
_diffrn_reflns_limit_k_min -24
_diffrn_reflns_limit_l_max 13
_diffrn_reflns_limit_l_min -11
_diffrn_reflns_number 30110
_diffrn_reflns_point_group_measured_fraction_full 0.999
_diffrn_reflns_point_group_measured_fraction_max 0.995
_diffrn_reflns_theta_full 25.242
_diffrn_reflns_theta_max 25.440
_diffrn_reflns_theta_min 1.447
_diffrn_standards_number 0
_exptl_absorpt_coefficient_mu 0.558
_exptl_absorpt_correction_T_max 0.7452
_exptl_absorpt_correction_T_min 0.6513
_exptl_absorpt_correction_type multi-scan
_exptl_absorpt_process_details
'SADABS-2014/5 (Bruker,2014/5) was used for absorption correction. wR2(int) was 0.1128 before and 0.0774 after correction. The Ratio of minimum to maximum transmission is 0.8740. The \l/2 correction factor is Not present.'
_exptl_crystal_colour orange
_exptl_crystal_density_diffrn 1.249
_exptl_crystal_density_method 'not measured'
_exptl_crystal_description plate
_exptl_crystal_F_000 1228
_exptl_crystal_size_max 0.13
_exptl_crystal_size_mid 0.11
_exptl_crystal_size_min 0.01
_refine_diff_density_max 1.707
_refine_diff_density_min -0.959
_refine_diff_density_rms 0.099
_refine_ls_extinction_method none
_refine_ls_goodness_of_fit_ref 1.064
_refine_ls_hydrogen_treatment constr
_refine_ls_matrix_type full
_refine_ls_number_parameters 360
_refine_ls_number_reflns 5625
_refine_ls_number_restraints 24
_refine_ls_restrained_S_all 1.082
_refine_ls_R_factor_all 0.0912
_refine_ls_R_factor_gt 0.0689
_refine_ls_shift/su_max 0.000
_refine_ls_shift/su_mean 0.000
_refine_ls_structure_factor_coef Fsqd
_refine_ls_weighting_details 'w=1/[\s^2^(Fo^2^)+(0.0551P)^2^+13.1779P] where P=(Fo^2^+2Fc^2^)/3'
_refine_ls_weighting_scheme calc
_refine_ls_wR_factor_gt 0.1640
_refine_ls_wR_factor_ref 0.1755
_reflns_Friedel_coverage 0.000
_reflns_number_gt 4325
_reflns_number_total 5625
_reflns_threshold_expression 'I > 2\s(I)'
_cod_data_source_file cs0c01828_si_003.cif
_cod_data_source_block rjw_i_87_0ma
_cod_database_code 4517830
_shelx_shelxl_version_number 2014/7
_shelx_space_group_comment
;
The symmetry employed for this shelxl refinement is uniquely defined
by the following loop, which should always be used as a source of
symmetry information in preference to the above space-group names.
They are only intended as comments.
;
_olex2_refinement_description
;
1. Fixed Uiso
 At 1.2 times of:
  All C(H) groups
 At 1.5 times of:
  All C(H,H,H) groups
2. Uiso/Uaniso restraints and constraints
Uanis(C36) \\sim Ueq, Uanis(C35) \\sim Ueq, Uanis(C32) \\sim Ueq: with sigma of
0.01 and sigma for terminal atoms of 0.02
Uanis(C34) \\sim Ueq: with sigma of 0.01 and sigma for terminal atoms of 0.02
3.a Ternary CH refined with riding coordinates:
 C7(H7), C10(H10)
3.b Aromatic/amide H refined with riding coordinates:
 C18(H18), C29(H29), C25(H25), C28(H28), C22(H22), C21(H21), C20(H20),
 C19(H19), C5(H5), C27(H27), C3(H3), C26(H26), C4(H4), C33(H33), C35(H35),
 C34(H34), C32(H32), C31(H31)
3.c Idealised Me refined as rotating group:
 C13(H13A,H13B,H13C), C15(H15A,H15B,H15C), C9(H9A,H9B,H9C), C14(H14A,H14B,
 H14C), C8(H8A,H8B,H8C), C11(H11A,H11B,H11C), C12(H12A,H12B,H12C), C36(H36A,
 H36B,H36C)
;
_olex2_submission_special_instructions 'No special instructions were received'

loop_
_space_group_symop_operation_xyz
'x, y, z'
'-x, y+1/2, -z+1/2'
'-x, -y, -z'
'x, -y-1/2, z-1/2'

loop_
_atom_site_label
_atom_site_type_symbol
_atom_site_fract_x
_atom_site_fract_y
_atom_site_fract_z
_atom_site_U_iso_or_equiv
_atom_site_adp_type
_atom_site_occupancy
_atom_site_site_symmetry_order
_atom_site_calc_flag
_atom_site_refinement_flags_posn
_atom_site_refinement_flags_adp
_atom_site_refinement_flags_occupancy
_atom_site_disorder_assembly
_atom_site_disorder_group
Fe1 Fe 0.42055(4) 0.51565(3) 0.52385(6) 0.01376(19) Uani 1 1 d . . . . .
Si1 Si 0.26076(8) 0.61796(6) 0.58954(12) 0.0173(3) Uani 1 1 d . . . . .
N1 N 0.2979(2) 0.53726(17) 0.5663(3) 0.0154(7) Uani 1 1 d . . . . .
C23 C 0.5036(3) 0.5652(2) 0.4070(4) 0.0176(9) Uani 1 1 d . . . . .
C6 C 0.2284(3) 0.4436(2) 0.6746(4) 0.0190(9) Uani 1 1 d . . . . .
C16 C 0.5344(3) 0.5782(2) 0.5242(4) 0.0162(9) Uani 1 1 d . . . . .
C24 C 0.4825(3) 0.5964(2) 0.2843(4) 0.0167(9) Uani 1 1 d . . . . .
C17 C 0.5833(3) 0.6281(2) 0.6062(4) 0.0164(9) Uani 1 1 d . . . . .
C18 C 0.6515(3) 0.6687(2) 0.5598(4) 0.0204(10) Uani 1 1 d . . . . .
H18 H 0.6643 0.6645 0.4755 0.024 Uiso 1 1 calc R . . . .
C29 C 0.4892(3) 0.6651(2) 0.2723(4) 0.0197(10) Uani 1 1 d . . . . .
H29 H 0.5088 0.6915 0.3436 0.024 Uiso 1 1 calc R . . . .
C2 C 0.1779(3) 0.4638(2) 0.4548(4) 0.0176(9) Uani 1 1 d . . . . .
C25 C 0.4545(3) 0.5587(2) 0.1786(4) 0.0232(10) Uani 1 1 d . . . . .
H25 H 0.4502 0.5118 0.1852 0.028 Uiso 1 1 calc R . . . .
C28 C 0.4674(3) 0.6949(2) 0.1577(4) 0.0210(10) Uani 1 1 d . . . . .
H28 H 0.4721 0.7417 0.1503 0.025 Uiso 1 1 calc R . . . .
C22 C 0.5680(3) 0.6340(2) 0.7315(4) 0.0193(9) Uani 1 1 d . . . . .
H22 H 0.5234 0.6057 0.7648 0.023 Uiso 1 1 calc R . . . .
C21 C 0.6170(3) 0.6804(2) 0.8077(4) 0.0227(10) Uani 1 1 d . . . . .
H21 H 0.6055 0.6843 0.8926 0.027 Uiso 1 1 calc R . . . .
C1 C 0.2350(3) 0.4816(2) 0.5653(4) 0.0147(9) Uani 1 1 d . . . . .
C13 C 0.3138(3) 0.6739(2) 0.4785(5) 0.0245(10) Uani 1 1 d . . . . .
H13A H 0.3827 0.6764 0.5009 0.037 Uiso 1 1 calc GR . . . .
H13B H 0.2862 0.7183 0.4827 0.037 Uiso 1 1 calc GR . . . .
H13C H 0.3005 0.6565 0.3935 0.037 Uiso 1 1 calc GR . . . .
C15 C 0.3047(3) 0.6504(2) 0.7478(4) 0.0244(10) Uani 1 1 d . . . . .
H15A H 0.2848 0.6204 0.8117 0.037 Uiso 1 1 calc GR . . . .
H15B H 0.2782 0.6946 0.7587 0.037 Uiso 1 1 calc GR . . . .
H15C H 0.3742 0.6530 0.7560 0.037 Uiso 1 1 calc GR . . . .
C20 C 0.6830(3) 0.7213(2) 0.7600(5) 0.0247(11) Uani 1 1 d . . . . .
H20 H 0.7164 0.7536 0.8119 0.030 Uiso 1 1 calc R . . . .
C19 C 0.7000(3) 0.7148(2) 0.6371(5) 0.0250(11) Uani 1 1 d . . . . .
H19 H 0.7458 0.7425 0.6050 0.030 Uiso 1 1 calc R . . . .
C5 C 0.1730(3) 0.3862(2) 0.6675(5) 0.0233(10) Uani 1 1 d . . . . .
H5 H 0.1705 0.3598 0.7401 0.028 Uiso 1 1 calc R . . . .
C7 C 0.2720(3) 0.4672(2) 0.8018(4) 0.0233(10) Uani 1 1 d . . . . .
H7 H 0.3247 0.4986 0.7890 0.028 Uiso 1 1 calc R . . . .
C27 C 0.4387(3) 0.6570(2) 0.0532(4) 0.0229(10) Uani 1 1 d . . . . .
H27 H 0.4232 0.6777 -0.0256 0.028 Uiso 1 1 calc R . . . .
C3 C 0.1240(3) 0.4061(2) 0.4519(5) 0.0230(10) Uani 1 1 d . . . . .
H3 H 0.0881 0.3932 0.3762 0.028 Uiso 1 1 calc R . . . .
C10 C 0.1746(3) 0.5063(2) 0.3374(4) 0.0213(10) Uani 1 1 d . . . . .
H10 H 0.1976 0.5516 0.3636 0.026 Uiso 1 1 calc R . . . .
C26 C 0.4329(3) 0.5891(2) 0.0642(4) 0.0245(10) Uani 1 1 d . . . . .
H26 H 0.4138 0.5629 -0.0076 0.029 Uiso 1 1 calc R . . . .
C9 C 0.3126(3) 0.4116(3) 0.8889(5) 0.0288(11) Uani 1 1 d . . . . .
H9A H 0.2610 0.3825 0.9092 0.043 Uiso 1 1 calc GR . . . .
H9B H 0.3443 0.4309 0.9658 0.043 Uiso 1 1 calc GR . . . .
H9C H 0.3587 0.3857 0.8473 0.043 Uiso 1 1 calc GR . . . .
C14 C 0.1286(3) 0.6236(2) 0.5685(5) 0.0249(10) Uani 1 1 d . . . . .
H14A H 0.1055 0.6164 0.4804 0.037 Uiso 1 1 calc GR . . . .
H14B H 0.1089 0.6677 0.5942 0.037 Uiso 1 1 calc GR . . . .
H14C H 0.1018 0.5898 0.6197 0.037 Uiso 1 1 calc GR . . . .
C4 C 0.1216(3) 0.3673(2) 0.5565(5) 0.0270(11) Uani 1 1 d . . . . .
H4 H 0.0849 0.3278 0.5526 0.032 Uiso 1 1 calc R . . . .
C8 C 0.1962(4) 0.5055(3) 0.8654(5) 0.0294(11) Uani 1 1 d . . . . .
H8A H 0.1707 0.5416 0.8107 0.044 Uiso 1 1 calc GR . . . .
H8B H 0.2251 0.5240 0.9447 0.044 Uiso 1 1 calc GR . . . .
H8C H 0.1446 0.4753 0.8812 0.044 Uiso 1 1 calc GR . . . .
C11 C 0.0731(4) 0.5137(3) 0.2718(5) 0.0376(13) Uani 1 1 d . . . . .
H11A H 0.0504 0.4705 0.2391 0.056 Uiso 1 1 calc GR . . . .
H11B H 0.0733 0.5454 0.2028 0.056 Uiso 1 1 calc GR . . . .
H11C H 0.0311 0.5299 0.3317 0.056 Uiso 1 1 calc GR . . . .
C12 C 0.2414(4) 0.4791(3) 0.2479(5) 0.0319(12) Uani 1 1 d . . . . .
H12A H 0.3065 0.4787 0.2892 0.048 Uiso 1 1 calc GR . . . .
H12B H 0.2383 0.5074 0.1735 0.048 Uiso 1 1 calc GR . . . .
H12C H 0.2223 0.4339 0.2233 0.048 Uiso 1 1 calc GR . . . .
C33 C 1.1719(4) 0.6818(3) 1.1546(6) 0.0482(16) Uani 1 1 d . . . . .
H33 H 1.2345 0.6799 1.1963 0.058 Uiso 1 1 calc R . . . .
C30 C 1.0054(6) 0.6754(3) 1.0159(7) 0.063(2) Uani 1 1 d . . . . .
C35 C 0.9971(6) 0.6998(4) 1.1327(9) 0.086(3) Uani 1 1 d . U . . .
H35 H 0.9385 0.7131 1.1602 0.103 Uiso 1 1 calc R . . . .
C34 C 1.0987(7) 0.7036(4) 1.2200(7) 0.080(2) Uani 1 1 d . U . . .
H34 H 1.1065 0.7187 1.3040 0.096 Uiso 1 1 calc R . . . .
C36 C 0.9141(7) 0.6721(5) 0.9300(12) 0.126(4) Uani 1 1 d . U . . .
H36A H 0.8887 0.6269 0.9297 0.189 Uiso 1 1 calc GR . . . .
H36B H 0.9266 0.6843 0.8452 0.189 Uiso 1 1 calc GR . . . .
H36C H 0.8679 0.7030 0.9592 0.189 Uiso 1 1 calc GR . . . .
C32 C 1.1581(8) 0.6640(4) 1.0391(9) 0.090(3) Uani 1 1 d . U . . .
H32 H 1.2117 0.6501 0.9999 0.108 Uiso 1 1 calc R . . . .
C31 C 1.0833(6) 0.6638(5) 0.9790(11) 0.096(3) Uani 1 1 d . . . . .
H31 H 1.0830 0.6537 0.8929 0.116 Uiso 1 1 calc R . . . .

loop_
_atom_site_aniso_label
_atom_site_aniso_U_11
_atom_site_aniso_U_22
_atom_site_aniso_U_33
_atom_site_aniso_U_23
_atom_site_aniso_U_13
_atom_site_aniso_U_12
Fe1 0.0127(3) 0.0096(3) 0.0189(3) 0.0013(2) 0.0015(2) -0.0001(2)
Si1 0.0158(6) 0.0127(6) 0.0231(7) 0.0001(5) 0.0011(5) 0.0016(4)
N1 0.0135(17) 0.0112(17) 0.0215(19) 0.0011(15) 0.0017(14) -0.0010(14)
C23 0.016(2) 0.013(2) 0.025(2) 0.0008(18) 0.0041(18) 0.0002(17)
C6 0.017(2) 0.014(2) 0.028(3) -0.0004(19) 0.0059(18) 0.0029(17)
C16 0.015(2) 0.010(2) 0.024(2) 0.0046(18) 0.0019(17) 0.0012(16)
C24 0.015(2) 0.014(2) 0.021(2) 0.0024(18) 0.0029(17) 0.0007(16)
C17 0.016(2) 0.010(2) 0.022(2) -0.0010(17) -0.0015(17) 0.0007(16)
C18 0.019(2) 0.018(2) 0.024(2) -0.0018(19) 0.0025(19) 0.0010(18)
C29 0.020(2) 0.020(2) 0.019(2) 0.0010(19) 0.0011(18) -0.0025(18)
C2 0.012(2) 0.015(2) 0.026(2) -0.0033(18) 0.0020(17) 0.0014(16)
C25 0.024(2) 0.016(2) 0.029(3) 0.004(2) 0.001(2) -0.0018(18)
C28 0.022(2) 0.017(2) 0.024(2) 0.0038(19) -0.0001(19) -0.0008(18)
C22 0.020(2) 0.012(2) 0.026(2) 0.0025(18) 0.0045(19) 0.0022(17)
C21 0.026(2) 0.022(2) 0.020(2) -0.0025(19) -0.0035(19) 0.0050(19)
C1 0.0131(19) 0.009(2) 0.022(2) -0.0017(17) 0.0042(17) 0.0002(16)
C13 0.027(2) 0.014(2) 0.033(3) 0.002(2) 0.003(2) -0.0002(19)
C15 0.023(2) 0.019(2) 0.031(3) -0.004(2) 0.001(2) 0.0026(19)
C20 0.020(2) 0.018(2) 0.034(3) -0.008(2) -0.005(2) 0.0018(18)
C19 0.020(2) 0.017(2) 0.038(3) 0.000(2) 0.004(2) -0.0054(18)
C5 0.022(2) 0.016(2) 0.033(3) 0.009(2) 0.011(2) -0.0011(18)
C7 0.024(2) 0.022(2) 0.024(2) 0.006(2) 0.0045(19) 0.0005(19)
C27 0.019(2) 0.027(3) 0.022(2) 0.005(2) -0.0019(19) 0.0011(19)
C3 0.017(2) 0.019(2) 0.033(3) -0.005(2) 0.0016(19) -0.0014(18)
C10 0.018(2) 0.022(2) 0.022(2) 0.0016(19) -0.0024(18) -0.0004(18)
C26 0.028(3) 0.022(2) 0.023(2) 0.000(2) -0.002(2) -0.002(2)
C9 0.029(3) 0.031(3) 0.027(3) 0.010(2) 0.004(2) 0.007(2)
C14 0.020(2) 0.020(2) 0.034(3) -0.005(2) 0.003(2) 0.0055(19)
C4 0.017(2) 0.017(2) 0.047(3) -0.001(2) 0.006(2) -0.0024(18)
C8 0.034(3) 0.031(3) 0.023(3) 0.005(2) 0.005(2) 0.007(2)
C11 0.027(3) 0.044(3) 0.039(3) 0.012(3) -0.008(2) 0.001(2)
C12 0.037(3) 0.037(3) 0.022(3) 0.004(2) 0.005(2) 0.007(2)
C33 0.042(3) 0.054(4) 0.046(4) 0.013(3) -0.008(3) 0.003(3)
C30 0.080(5) 0.033(4) 0.071(5) -0.021(3) -0.011(4) 0.007(3)
C35 0.083(5) 0.057(4) 0.131(6) 0.027(4) 0.073(5) -0.001(4)
C34 0.139(7) 0.054(4) 0.052(4) 0.011(3) 0.030(4) -0.017(4)
C36 0.093(6) 0.055(5) 0.210(11) -0.038(6) -0.073(7) 0.007(5)
C32 0.122(7) 0.064(5) 0.083(6) 0.007(4) 0.012(5) -0.028(5)
C31 0.057(5) 0.091(7) 0.142(10) 0.025(7) 0.014(6) 0.022(5)

loop_
_atom_type_symbol
_atom_type_description
_atom_type_scat_dispersion_real
_atom_type_scat_dispersion_imag
_atom_type_scat_source
C C 0.0033 0.0016 'International Tables Vol C Tables 4.2.6.8 and 6.1.1.4'
H H 0.0000 0.0000 'International Tables Vol C Tables 4.2.6.8 and 6.1.1.4'
Fe Fe 0.3463 0.8444 'International Tables Vol C Tables 4.2.6.8 and 6.1.1.4'
N N 0.0061 0.0033 'International Tables Vol C Tables 4.2.6.8 and 6.1.1.4'
Si Si 0.0817 0.0704 'International Tables Vol C Tables 4.2.6.8 and 6.1.1.4'

loop_
_geom_angle_atom_site_label_1
_geom_angle_atom_site_label_2
_geom_angle_atom_site_label_3
_geom_angle
_geom_angle_site_symmetry_1
_geom_angle_site_symmetry_3
_geom_angle_publ_flag
N1 Fe1 Fe1 177.61(12) . 3_666 ?
N1 Fe1 C23 123.63(16) . 3_666 ?
N1 Fe1 C23 129.21(16) . . ?
N1 Fe1 C16 126.92(16) . . ?
N1 Fe1 C16 125.71(16) . 3_666 ?
C23 Fe1 Fe1 53.13(12) . 3_666 ?
C23 Fe1 Fe1 54.03(12) 3_666 3_666 ?
C23 Fe1 C23 107.16(14) 3_666 . ?
C23 Fe1 C16 94.43(16) . 3_666 ?
C23 Fe1 C16 37.19(17) 3_666 3_666 ?
C16 Fe1 Fe1 53.02(11) 3_666 3_666 ?
C16 Fe1 Fe1 54.30(12) . 3_666 ?
C16 Fe1 C23 96.19(16) . 3_666 ?
C16 Fe1 C23 37.29(17) . . ?
C16 Fe1 C16 107.31(14) . 3_666 ?
N1 Si1 C13 108.97(19) . . ?
N1 Si1 C15 112.5(2) . . ?
N1 Si1 C14 110.86(19) . . ?
C13 Si1 C15 104.9(2) . . ?
C13 Si1 C14 110.8(2) . . ?
C14 Si1 C15 108.7(2) . . ?
Si1 N1 Fe1 123.42(19) . . ?
C1 N1 Fe1 113.8(3) . . ?
C1 N1 Si1 122.5(3) . . ?
Fe1 C23 Fe1 72.84(14) 3_666 . ?
C16 C23 Fe1 70.3(3) . . ?
C16 C23 Fe1 72.7(3) . 3_666 ?
C16 C23 C24 142.6(4) . . ?
C24 C23 Fe1 133.0(3) . . ?
C24 C23 Fe1 135.9(3) . 3_666 ?
C1 C6 C7 121.6(4) . . ?
C5 C6 C1 119.4(4) . . ?
C5 C6 C7 118.7(4) . . ?
Fe1 C16 Fe1 72.69(14) . 3_666 ?
C23 C16 Fe1 70.1(3) . 3_666 ?
C23 C16 Fe1 72.4(3) . . ?
C23 C16 C17 143.3(4) . . ?
C17 C16 Fe1 129.6(3) . 3_666 ?
C17 C16 Fe1 138.3(3) . . ?
C29 C24 C23 120.0(4) . . ?
C25 C24 C23 121.1(4) . . ?
C25 C24 C29 118.9(4) . . ?
C18 C17 C16 119.1(4) . . ?
C22 C17 C16 122.0(4) . . ?
C22 C17 C18 118.7(4) . . ?
C17 C18 H18 120.1 . . ?
C19 C18 C17 119.8(4) . . ?
C19 C18 H18 120.1 . . ?
C24 C29 H29 119.8 . . ?
C28 C29 C24 120.3(4) . . ?
C28 C29 H29 119.8 . . ?
C1 C2 C10 121.3(4) . . ?
C3 C2 C1 119.6(4) . . ?
C3 C2 C10 119.0(4) . . ?
C24 C25 H25 119.9 . . ?
C26 C25 C24 120.3(4) . . ?
C26 C25 H25 119.9 . . ?
C29 C28 H28 119.8 . . ?
C29 C28 C27 120.4(4) . . ?
C27 C28 H28 119.8 . . ?
C17 C22 H22 119.6 . . ?
C21 C22 C17 120.8(4) . . ?
C21 C22 H22 119.6 . . ?
C22 C21 H21 120.0 . . ?
C22 C21 C20 119.9(4) . . ?
C20 C21 H21 120.0 . . ?
C6 C1 N1 121.0(4) . . ?
C2 C1 N1 120.3(4) . . ?
C2 C1 C6 118.7(4) . . ?
Si1 C13 H13A 109.5 . . ?
Si1 C13 H13B 109.5 . . ?
Si1 C13 H13C 109.5 . . ?
H13A C13 H13B 109.5 . . ?
H13A C13 H13C 109.5 . . ?
H13B C13 H13C 109.5 . . ?
Si1 C15 H15A 109.5 . . ?
Si1 C15 H15B 109.5 . . ?
Si1 C15 H15C 109.5 . . ?
H15A C15 H15B 109.5 . . ?
H15A C15 H15C 109.5 . . ?
H15B C15 H15C 109.5 . . ?
C21 C20 H20 120.2 . . ?
C19 C20 C21 119.6(4) . . ?
C19 C20 H20 120.2 . . ?
C18 C19 H19 119.5 . . ?
C20 C19 C18 121.1(4) . . ?
C20 C19 H19 119.5 . . ?
C6 C5 H5 119.5 . . ?
C4 C5 C6 121.0(4) . . ?
C4 C5 H5 119.5 . . ?
C6 C7 H7 108.1 . . ?
C6 C7 C9 114.4(4) . . ?
C6 C7 C8 108.9(4) . . ?
C9 C7 H7 108.1 . . ?
C9 C7 C8 109.1(4) . . ?
C8 C7 H7 108.1 . . ?
C28 C27 H27 120.2 . . ?
C26 C27 C28 119.6(4) . . ?
C26 C27 H27 120.2 . . ?
C2 C3 H3 119.3 . . ?
C4 C3 C2 121.4(4) . . ?
C4 C3 H3 119.3 . . ?
C2 C10 H10 107.5 . . ?
C2 C10 C11 112.3(4) . . ?
C11 C10 H10 107.5 . . ?
C12 C10 C2 111.0(4) . . ?
C12 C10 H10 107.5 . . ?
C12 C10 C11 110.9(4) . . ?
C25 C26 H26 119.7 . . ?
C27 C26 C25 120.5(4) . . ?
C27 C26 H26 119.7 . . ?
C7 C9 H9A 109.5 . . ?
C7 C9 H9B 109.5 . . ?
C7 C9 H9C 109.5 . . ?
H9A C9 H9B 109.5 . . ?
H9A C9 H9C 109.5 . . ?
H9B C9 H9C 109.5 . . ?
Si1 C14 H14A 109.5 . . ?
Si1 C14 H14B 109.5 . . ?
Si1 C14 H14C 109.5 . . ?
H14A C14 H14B 109.5 . . ?
H14A C14 H14C 109.5 . . ?
H14B C14 H14C 109.5 . . ?
C5 C4 H4 120.2 . . ?
C3 C4 C5 119.5(4) . . ?
C3 C4 H4 120.2 . . ?
C7 C8 H8A 109.5 . . ?
C7 C8 H8B 109.5 . . ?
C7 C8 H8C 109.5 . . ?
H8A C8 H8B 109.5 . . ?
H8A C8 H8C 109.5 . . ?
H8B C8 H8C 109.5 . . ?
C10 C11 H11A 109.5 . . ?
C10 C11 H11B 109.5 . . ?
C10 C11 H11C 109.5 . . ?
H11A C11 H11B 109.5 . . ?
H11A C11 H11C 109.5 . . ?
H11B C11 H11C 109.5 . . ?
C10 C12 H12A 109.5 . . ?
C10 C12 H12B 109.5 . . ?
C10 C12 H12C 109.5 . . ?
H12A C12 H12B 109.5 . . ?
H12A C12 H12C 109.5 . . ?
H12B C12 H12C 109.5 . . ?
C34 C33 H33 118.8 . . ?
C32 C33 H33 118.8 . . ?
C32 C33 C34 122.4(8) . . ?
C35 C30 C36 115.4(9) . . ?
C31 C30 C35 122.2(9) . . ?
C31 C30 C36 122.0(10) . . ?
C30 C35 H35 123.5 . . ?
C30 C35 C34 112.9(7) . . ?
C34 C35 H35 123.5 . . ?
C33 C34 C35 110.6(7) . . ?
C33 C34 H34 124.7 . . ?
C35 C34 H34 124.7 . . ?
C30 C36 H36A 109.5 . . ?
C30 C36 H36B 109.5 . . ?
C30 C36 H36C 109.5 . . ?
H36A C36 H36B 109.5 . . ?
H36A C36 H36C 109.5 . . ?
H36B C36 H36C 109.5 . . ?
C33 C32 H32 117.8 . . ?
C31 C32 C33 124.3(12) . . ?
C31 C32 H32 117.8 . . ?
C30 C31 H31 116.5 . . ?
C32 C31 C30 127.1(13) . . ?
C32 C31 H31 116.5 . . ?

loop_
_geom_bond_atom_site_label_1
_geom_bond_atom_site_label_2
_geom_bond_distance
_geom_bond_site_symmetry_2
_geom_bond_publ_flag
Fe1 Fe1 2.4445(11) 3_666 ?
Fe1 N1 1.893(3) . ?
Fe1 C23 2.047(4) 3_666 ?
Fe1 C23 2.071(4) . ?
Fe1 C16 2.079(4) 3_666 ?
Fe1 C16 2.045(4) . ?
Si1 N1 1.736(4) . ?
Si1 C13 1.860(5) . ?
Si1 C15 1.868(5) . ?
Si1 C14 1.864(4) . ?
N1 C1 1.433(5) . ?
C23 Fe1 2.047(4) 3_666 ?
C23 C16 1.316(6) . ?
C23 C24 1.465(6) . ?
C6 C1 1.416(6) . ?
C6 C5 1.394(6) . ?
C6 C7 1.517(7) . ?
C16 Fe1 2.079(4) 3_666 ?
C16 C17 1.463(6) . ?
C24 C29 1.395(6) . ?
C24 C25 1.391(6) . ?
C17 C18 1.399(6) . ?
C17 C22 1.395(6) . ?
C18 H18 0.9500 . ?
C18 C19 1.380(6) . ?
C29 H29 0.9500 . ?
C29 C28 1.378(6) . ?
C2 C1 1.411(6) . ?
C2 C3 1.389(6) . ?
C2 C10 1.524(6) . ?
C25 H25 0.9500 . ?
C25 C26 1.381(6) . ?
C28 H28 0.9500 . ?
C28 C27 1.384(6) . ?
C22 H22 0.9500 . ?
C22 C21 1.381(6) . ?
C21 H21 0.9500 . ?
C21 C20 1.386(7) . ?
C13 H13A 0.9800 . ?
C13 H13B 0.9800 . ?
C13 H13C 0.9800 . ?
C15 H15A 0.9800 . ?
C15 H15B 0.9800 . ?
C15 H15C 0.9800 . ?
C20 H20 0.9500 . ?
C20 C19 1.377(7) . ?
C19 H19 0.9500 . ?
C5 H5 0.9500 . ?
C5 C4 1.385(7) . ?
C7 H7 1.0000 . ?
C7 C9 1.533(6) . ?
C7 C8 1.542(6) . ?
C27 H27 0.9500 . ?
C27 C26 1.378(7) . ?
C3 H3 0.9500 . ?
C3 C4 1.375(7) . ?
C10 H10 1.0000 . ?
C10 C11 1.538(6) . ?
C10 C12 1.524(6) . ?
C26 H26 0.9500 . ?
C9 H9A 0.9800 . ?
C9 H9B 0.9800 . ?
C9 H9C 0.9800 . ?
C14 H14A 0.9800 . ?
C14 H14B 0.9800 . ?
C14 H14C 0.9800 . ?
C4 H4 0.9500 . ?
C8 H8A 0.9800 . ?
C8 H8B 0.9800 . ?
C8 H8C 0.9800 . ?
C11 H11A 0.9800 . ?
C11 H11B 0.9800 . ?
C11 H11C 0.9800 . ?
C12 H12A 0.9800 . ?
C12 H12B 0.9800 . ?
C12 H12C 0.9800 . ?
C33 H33 0.9500 . ?
C33 C34 1.387(11) . ?
C33 C32 1.288(11) . ?
C30 C35 1.367(11) . ?
C30 C36 1.507(11) . ?
C30 C31 1.236(11) . ?
C35 H35 0.9500 . ?
C35 C34 1.632(13) . ?
C34 H34 0.9500 . ?
C36 H36A 0.9800 . ?
C36 H36B 0.9800 . ?
C36 H36C 0.9800 . ?
C32 H32 0.9500 . ?
C32 C31 1.179(12) . ?
C31 H31 0.9500 . ?
